data_2312618
loop_
_publ_author_name
'Liu, Jiyong'
'Shi, Dier'
'Yu, Kaxi'
'Liu, Shuna'
'Chen, Linshen'
'Hu, Xiurong'

_publ_section_title
;
 Crystal structures and properties of derivatives of the alkaloid matrine:
 salts and hydrate forms.
;
_journal_coeditor_code OP3032
_journal_issue 10
_journal_name_full 'Acta crystallographica. Section C, Structural chemistry'
_journal_paper_doi 10.1107/S2053229624008064
_journal_volume 80
_journal_year 2024
_chemical_absolute_configuration ad
_chemical_formula_iupac 'C15 H25 N2 O +, C9 H7 O4 -, 1.5H2 O'
_chemical_formula_moiety 'C15 H25 N2 O +, C9 H7 O4 -, 1.5(H2 O)'
_chemical_formula_sum 'C24 H35 N2 O6.5'
_chemical_formula_weight 455.54
_chemical_name_common
;
Matrine caffeinate sesquihydrate
;
_chemical_name_systematic
;(1<i>R</i>,2<i>R</i>,9<i>S</i>,17<i>S</i>)-6-Oxo-7,13-diazatetracyclo[7.7.1.0^2,7^.0^13,17^]heptadecan-13-ium
(2<i>E</i>)-3-(3,4-dihydroxyphenyl)prop-2-enoate sesquihydrate
;
_space_group_crystal_system orthorhombic
_space_group_IT_number 19
_space_group_name_Hall 'P 2ac 2ab'
_space_group_name_H-M_alt 'P 21 21 21'
_atom_sites_solution_hydrogens mixed
_atom_sites_solution_primary dual
_audit_creation_method
;
Olex2 1.5
(compiled 2022.04.07 svn.rca3783a0 for OlexSys, GUI svn.r6498)
;
_cell_angle_alpha 90
_cell_angle_beta 90
_cell_angle_gamma 90
_cell_formula_units_Z 4
_cell_length_a 8.1508(4)
_cell_length_b 11.0066(5)
_cell_length_c 25.7084(12)
_cell_measurement_reflns_used 9998
_cell_measurement_temperature 170.00
_cell_measurement_theta_max 60.535
_cell_measurement_theta_min 3.800
_cell_volume 2306.37(19)
_computing_cell_refinement
;
SAINT (Bruker, 2016)
;
_computing_data_collection
;
APEX2 (Bruker, 2016)
;
_computing_data_reduction
;
SAINT (Bruker, 2016)
;
_computing_molecular_graphics
;
OLEX2 (Dolomanov <i>et al.</i>, 2009),
DIAMOND (Brandenburg & Putz, 1999) and
ORTEP-3 for Windows (Farrugia, 2012)
;
_computing_publication_material
;
OLEX2 (Dolomanov <i>et al.</i>, 2009)
;
_computing_structure_refinement
;
SHELXL2019 (Sheldrick, 2015<i>b</i>)
;
_computing_structure_solution
;
SHELXT2018 (Sheldrick, 2015<i>a</i>)
;
_diffrn_ambient_temperature 170.00
_diffrn_measured_fraction_theta_full 0.996
_diffrn_measured_fraction_theta_max 0.995
_diffrn_measurement_device_type 'Bruker D8 Venture'
_diffrn_measurement_method '\w and \f scans'
_diffrn_radiation_type GaK\a
_diffrn_radiation_wavelength 1.34139
_diffrn_reflns_av_R_equivalents 0.0587
_diffrn_reflns_av_unetI/netI 0.0359
_diffrn_reflns_limit_h_max 10
_diffrn_reflns_limit_h_min -10
_diffrn_reflns_limit_k_max 14
_diffrn_reflns_limit_k_min -14
_diffrn_reflns_limit_l_max 33
_diffrn_reflns_limit_l_min -33
_diffrn_reflns_number 43143
_diffrn_reflns_theta_full 53.594
_diffrn_reflns_theta_max 60.741
_diffrn_reflns_theta_min 3.801
_diffrn_source_current 3.57
_diffrn_source_power 0.24954300000000
_diffrn_source_voltage 69.9
_exptl_absorpt_coefficient_mu 0.497
_exptl_absorpt_correction_T_max 0.7519
_exptl_absorpt_correction_T_min 0.6986
_exptl_absorpt_correction_type multi-scan
_exptl_absorpt_process_details
;
(SADABS; Bruker, 2016)
;
_exptl_crystal_colour colourless
_exptl_crystal_density_diffrn 1.312
_exptl_crystal_description block
_exptl_crystal_F_000 980
_exptl_crystal_size_max 0.05
_exptl_crystal_size_mid 0.04
_exptl_crystal_size_min 0.03
_refine_diff_density_max 0.173
_refine_diff_density_min -0.260
_refine_ls_abs_structure_details
;
Flack <i>x</i> determined using 1970 quotients [(I+)-(I-)]/[(I+)+(I-)]
(Parsons <i>et al.</i>,  2013)
;
_refine_ls_abs_structure_Flack 0.07(7)
_refine_ls_extinction_method none
_refine_ls_goodness_of_fit_ref 1.084
_refine_ls_hydrogen_treatment mixed
_refine_ls_matrix_type full
_refine_ls_number_parameters 316
_refine_ls_number_reflns 5269
_refine_ls_number_restraints 6
_refine_ls_restrained_S_all 1.084
_refine_ls_R_factor_all 0.0404
_refine_ls_R_factor_gt 0.0372
_refine_ls_shift/su_max 0.000
_refine_ls_shift/su_mean 0.000
_refine_ls_structure_factor_coef Fsqd
_refine_ls_weighting_details 'w=1/[\s^2^(Fo^2^)+(0.0585P)^2^+0.1825P] where P=(Fo^2^+2Fc^2^)/3'
_refine_ls_weighting_scheme calc
_refine_ls_wR_factor_gt 0.0947
_refine_ls_wR_factor_ref 0.0968
_reflns_number_gt 4863
_reflns_number_total 5269
_reflns_threshold_expression 'I > 2\s(I)'
_cod_data_source_file op3032sup1.cif
_cod_data_source_block matrine-ca
_cod_original_formula_sum 'C24 H35 N2 O6.50'
_cod_database_code 2312618
_shelx_space_group_comment
;
The symmetry employed for this shelxl refinement is uniquely defined
by the following loop, which should always be used as a source of
symmetry information in preference to the above space-group names.
They are only intended as comments.
;
_shelx_estimated_absorpt_t_min 0.976
_shelx_estimated_absorpt_t_max 0.985

loop_
_space_group_symop_operation_xyz
'x, y, z'
'-x+1/2, -y, z+1/2'
'-x, y+1/2, -z+1/2'
'x+1/2, -y+1/2, -z'

loop_
_atom_site_type_symbol
_atom_site_label
_atom_site_fract_x
_atom_site_fract_y
_atom_site_fract_z
_atom_site_U_iso_or_equiv
_atom_site_adp_type
_atom_site_calc_flag
_atom_site_occupancy
_atom_site_disorder_assembly
_atom_site_disorder_group
O O1 0.5438(3) 0.53361(16) 0.49236(6) 0.0520(5) Uani d 1 . .
N N1 0.53019(19) 0.92335(13) 0.34514(6) 0.0235(3) Uani d 1 . .
H H1 0.438145 0.863396 0.346719 0.028 Uiso calc 1 . .
C C1 0.4718(3) 1.04146(18) 0.36834(9) 0.0344(5) Uani d 1 . .
H H1A 0.379672 1.073818 0.347434 0.041 Uiso calc 1 . .
H H1B 0.562011 1.101697 0.367518 0.041 Uiso calc 1 . .
N N2 0.5827(2) 0.63595(15) 0.41774(6) 0.0270(4) Uani d 1 . .
C C2 0.4164(3) 1.0225(2) 0.42375(9) 0.0397(5) Uani d 1 . .
H H2A 0.322513 0.965468 0.424327 0.048 Uiso calc 1 . .
H H2B 0.379183 1.100876 0.438515 0.048 Uiso calc 1 . .
C C3 0.5556(3) 0.9716(2) 0.45698(9) 0.0395(5) Uani d 1 . .
H H3A 0.513707 0.953659 0.492298 0.047 Uiso calc 1 . .
H H3B 0.643087 1.033512 0.460247 0.047 Uiso calc 1 . .
C C4 0.6281(3) 0.8558(2) 0.43348(8) 0.0309(4) Uani d 1 . .
H H4 0.731778 0.837676 0.452771 0.037 Uiso calc 1 . .
C C5 0.6738(2) 0.87313(17) 0.37614(7) 0.0250(4) Uani d 1 . .
H H5 0.764646 0.934034 0.374496 0.030 Uiso calc 1 . .
C C6 0.5756(3) 0.94248(18) 0.28915(8) 0.0302(4) Uani d 1 . .
H H6A 0.662769 1.004871 0.286806 0.036 Uiso calc 1 . .
H H6B 0.478781 0.972556 0.269787 0.036 Uiso calc 1 . .
C C7 0.6356(3) 0.82540(19) 0.26464(7) 0.0295(4) Uani d 1 . .
H H7A 0.669002 0.841091 0.228224 0.035 Uiso calc 1 . .
H H7B 0.545389 0.765222 0.264202 0.035 Uiso calc 1 . .
C C8 0.7805(2) 0.77397(18) 0.29480(7) 0.0275(4) Uani d 1 . .
H H8A 0.874499 0.830642 0.292171 0.033 Uiso calc 1 . .
H H8B 0.813962 0.695566 0.279187 0.033 Uiso calc 1 . .
C C9 0.7374(2) 0.75436(17) 0.35245(7) 0.0242(4) Uani d 1 . .
H H9 0.842413 0.734812 0.370713 0.029 Uiso calc 1 . .
C C10 0.6217(2) 0.64554(17) 0.36138(7) 0.0229(4) Uani d 1 . .
H H10 0.517228 0.661228 0.342128 0.028 Uiso calc 1 . .
C C11 0.5140(3) 0.74717(19) 0.44099(8) 0.0317(4) Uani d 1 . .
H H11A 0.495806 0.733855 0.478635 0.038 Uiso calc 1 . .
H H11B 0.406493 0.764998 0.424776 0.038 Uiso calc 1 . .
C C12 0.5834(3) 0.5327(2) 0.44574(8) 0.0328(5) Uani d 1 . .
C C13 0.6315(3) 0.4153(2) 0.42007(9) 0.0377(5) Uani d 1 . .
H H13A 0.564376 0.348670 0.434773 0.045 Uiso calc 1 . .
H H13B 0.747864 0.397825 0.428122 0.045 Uiso calc 1 . .
C C14 0.6092(3) 0.41761(18) 0.36135(8) 0.0309(4) Uani d 1 . .
H H14A 0.655963 0.343091 0.345694 0.037 Uiso calc 1 . .
H H14B 0.491032 0.421340 0.352546 0.037 Uiso calc 1 . .
C C15 0.6965(2) 0.52851(18) 0.34053(8) 0.0287(4) Uani d 1 . .
H H15A 0.690221 0.528596 0.302070 0.034 Uiso calc 1 . .
H H15B 0.813740 0.524829 0.350478 0.034 Uiso calc 1 . .
O O2 -0.11594(18) 0.14923(12) 0.32599(5) 0.0266(3) Uani d 1 . .
O O3 -0.0428(2) 0.07081(13) 0.42002(6) 0.0364(4) Uani d 1 . .
H H3 -0.016(4) 0.055(3) 0.4504(6) 0.055 Uiso d 1 . .
O O4 0.20784(19) 0.75778(12) 0.25842(5) 0.0313(3) Uani d 1 . .
O O5 0.25683(17) 0.77954(12) 0.34258(5) 0.0268(3) Uani d 1 . .
C C16 0.0296(2) 0.33722(15) 0.34039(7) 0.0200(3) Uani d 1 . .
H H16 0.005098 0.364277 0.306176 0.024 Uiso calc 1 . .
C C17 -0.0248(2) 0.22420(16) 0.35669(7) 0.0203(3) Uani d 1 . .
C C18 0.0132(2) 0.18249(16) 0.40686(7) 0.0233(4) Uani d 1 . .
C C19 0.1048(2) 0.25604(17) 0.44005(7) 0.0255(4) Uani d 1 . .
H H19 0.130957 0.228449 0.474074 0.031 Uiso calc 1 . .
C C20 0.1583(2) 0.36992(17) 0.42352(7) 0.0228(4) Uani d 1 . .
H H20 0.221194 0.419210 0.446392 0.027 Uiso calc 1 . .
C C21 0.1209(2) 0.41239(15) 0.37391(7) 0.0200(3) Uani d 1 . .
C C22 0.1730(2) 0.53495(16) 0.35921(7) 0.0206(3) Uani d 1 . .
H H22 0.228572 0.580354 0.385242 0.025 Uiso calc 1 . .
C C23 0.1516(2) 0.59053(16) 0.31343(7) 0.0210(4) Uani d 1 . .
H H23 0.098384 0.548120 0.286022 0.025 Uiso calc 1 . .
C C24 0.2090(2) 0.71695(16) 0.30435(7) 0.0208(4) Uani d 1 . .
O O6 0.1538(2) 0.01337(14) 0.28106(7) 0.0414(4) Uani d 1 . .
H H2 -0.140(4) 0.183(3) 0.2974(7) 0.062 Uiso d 1 . .
H H6C 0.159(4) -0.0640(13) 0.2867(12) 0.062 Uiso d 1 . .
H H6D 0.075(3) 0.030(3) 0.3032(10) 0.062 Uiso d 1 . .
O O7 0.5728(6) 0.7344(4) 0.56539(16) 0.0626(11) Uani d 0.5 . .
H H7C 0.611(10) 0.743(7) 0.5976(13) 0.094 Uiso d 0.5 . .
H H7D 0.570(12) 0.663(4) 0.550(3) 0.094 Uiso d 0.5 . .

loop_
_atom_site_aniso_label
_atom_site_aniso_U_11
_atom_site_aniso_U_22
_atom_site_aniso_U_33
_atom_site_aniso_U_12
_atom_site_aniso_U_13
_atom_site_aniso_U_23
O1 0.0879(14) 0.0412(9) 0.0267(8) 0.0028(9) 0.0087(9) 0.0119(7)
N1 0.0244(7) 0.0178(7) 0.0282(8) -0.0029(6) -0.0021(6) 0.0008(6)
C1 0.0350(10) 0.0192(9) 0.0490(12) 0.0007(8) -0.0026(9) -0.0057(9)
N2 0.0350(9) 0.0245(8) 0.0213(7) 0.0049(7) 0.0029(6) 0.0041(6)
C2 0.0413(12) 0.0279(10) 0.0497(13) 0.0023(9) 0.0032(10) -0.0133(10)
C3 0.0469(13) 0.0370(11) 0.0346(11) -0.0029(10) -0.0003(10) -0.0141(9)
C4 0.0347(10) 0.0341(10) 0.0239(9) 0.0013(9) -0.0058(8) -0.0046(8)
C5 0.0223(8) 0.0257(9) 0.0269(9) -0.0026(7) -0.0052(7) -0.0021(7)
C6 0.0291(10) 0.0296(10) 0.0319(10) -0.0049(8) -0.0018(8) 0.0098(8)
C7 0.0314(10) 0.0354(10) 0.0215(9) -0.0073(8) 0.0017(8) 0.0038(8)
C8 0.0255(9) 0.0302(10) 0.0269(10) -0.0022(8) 0.0050(8) 0.0022(8)
C9 0.0210(8) 0.0283(9) 0.0234(9) 0.0017(7) -0.0016(7) -0.0005(7)
C10 0.0242(8) 0.0247(9) 0.0199(8) 0.0038(7) 0.0001(7) 0.0024(7)
C11 0.0420(11) 0.0313(10) 0.0216(8) 0.0046(9) 0.0049(8) 0.0014(8)
C12 0.0373(11) 0.0328(10) 0.0284(10) 0.0008(9) -0.0009(8) 0.0083(8)
C13 0.0442(12) 0.0271(10) 0.0418(12) 0.0051(9) -0.0012(10) 0.0096(9)
C14 0.0303(10) 0.0245(9) 0.0379(11) 0.0027(8) 0.0028(9) 0.0002(8)
C15 0.0292(9) 0.0249(9) 0.0319(10) 0.0031(8) 0.0052(8) -0.0015(8)
O2 0.0328(7) 0.0199(6) 0.0271(7) -0.0060(6) -0.0074(5) -0.0001(5)
O3 0.0473(9) 0.0275(7) 0.0345(7) -0.0141(7) -0.0135(7) 0.0122(6)
O4 0.0403(8) 0.0267(7) 0.0270(7) -0.0099(6) -0.0092(6) 0.0077(6)
O5 0.0289(6) 0.0219(6) 0.0295(7) -0.0073(5) 0.0004(5) -0.0042(5)
C16 0.0214(8) 0.0201(8) 0.0184(8) 0.0010(7) -0.0012(7) 0.0010(6)
C17 0.0205(8) 0.0184(8) 0.0220(8) 0.0004(7) -0.0015(7) -0.0033(6)
C18 0.0259(9) 0.0173(8) 0.0266(9) -0.0008(7) -0.0007(7) 0.0033(7)
C19 0.0291(9) 0.0267(9) 0.0206(8) -0.0015(8) -0.0038(7) 0.0028(7)
C20 0.0250(9) 0.0222(8) 0.0212(8) -0.0015(7) -0.0020(7) -0.0026(7)
C21 0.0202(8) 0.0175(8) 0.0223(8) 0.0004(7) 0.0014(7) -0.0009(7)
C22 0.0200(8) 0.0184(8) 0.0235(8) -0.0014(6) -0.0012(7) -0.0024(7)
C23 0.0225(8) 0.0190(8) 0.0215(8) -0.0022(7) -0.0020(7) -0.0033(7)
C24 0.0163(7) 0.0180(8) 0.0281(9) 0.0008(6) -0.0029(7) 0.0011(7)
O6 0.0502(10) 0.0262(7) 0.0478(9) 0.0091(7) 0.0063(8) 0.0064(7)
O7 0.066(3) 0.067(3) 0.055(2) 0.013(2) -0.016(2) -0.013(2)

loop_
_atom_type_symbol
_atom_type_description
_atom_type_scat_dispersion_real
_atom_type_scat_dispersion_imag
_atom_type_scat_source
C C 0.0137 0.0067 'International Tables Vol C Tables 4.2.6.8 and 6.1.1.4'
H H 0.0000 0.0000 'International Tables Vol C Tables 4.2.6.8 and 6.1.1.4'
N N 0.0241 0.0134 'International Tables Vol C Tables 4.2.6.8 and 6.1.1.4'
O O 0.0389 0.0241 'International Tables Vol C Tables 4.2.6.8 and 6.1.1.4'

loop_
_geom_angle_atom_site_label_1
_geom_angle_atom_site_label_2
_geom_angle_atom_site_label_3
_geom_angle_site_symmetry_1
_geom_angle_site_symmetry_3
_geom_angle
_geom_angle_publ_flag
C1 N1 H1 . . 108.4 ?
C1 N1 C5 . . 110.43(15) ?
C5 N1 H1 . . 108.4 ?
C6 N1 H1 . . 108.4 ?
C6 N1 C1 . . 109.65(15) ?
C6 N1 C5 . . 111.35(15) ?
N1 C1 H1A . . 109.6 ?
N1 C1 H1B . . 109.6 ?
N1 C1 C2 . . 110.41(17) ?
H1A C1 H1B . . 108.1 ?
C2 C1 H1A . . 109.6 ?
C2 C1 H1B . . 109.6 ?
C11 N2 C10 . . 114.68(14) ?
C12 N2 C10 . . 125.48(17) ?
C12 N2 C11 . . 119.11(16) ?
C1 C2 H2A . . 109.5 ?
C1 C2 H2B . . 109.5 ?
C1 C2 C3 . . 110.9(2) ?
H2A C2 H2B . . 108.1 ?
C3 C2 H2A . . 109.5 ?
C3 C2 H2B . . 109.5 ?
C2 C3 H3A . . 109.2 ?
C2 C3 H3B . . 109.2 ?
C2 C3 C4 . . 111.84(17) ?
H3A C3 H3B . . 107.9 ?
C4 C3 H3A . . 109.2 ?
C4 C3 H3B . . 109.2 ?
C3 C4 H4 . . 107.2 ?
C3 C4 C5 . . 111.70(18) ?
C5 C4 H4 . . 107.2 ?
C11 C4 C3 . . 111.57(18) ?
C11 C4 H4 . . 107.2 ?
C11 C4 C5 . . 111.55(16) ?
N1 C5 C4 . . 111.27(16) ?
N1 C5 H5 . . 107.7 ?
N1 C5 C9 . . 111.24(14) ?
C4 C5 H5 . . 107.7 ?
C4 C5 C9 . . 110.98(16) ?
C9 C5 H5 . . 107.7 ?
N1 C6 H6A . . 109.4 ?
N1 C6 H6B . . 109.4 ?
N1 C6 C7 . . 111.04(15) ?
H6A C6 H6B . . 108.0 ?
C7 C6 H6A . . 109.4 ?
C7 C6 H6B . . 109.4 ?
C6 C7 H7A . . 109.5 ?
C6 C7 H7B . . 109.5 ?
C6 C7 C8 . . 110.79(16) ?
H7A C7 H7B . . 108.1 ?
C8 C7 H7A . . 109.5 ?
C8 C7 H7B . . 109.5 ?
C7 C8 H8A . . 109.3 ?
C7 C8 H8B . . 109.3 ?
C7 C8 C9 . . 111.44(15) ?
H8A C8 H8B . . 108.0 ?
C9 C8 H8A . . 109.3 ?
C9 C8 H8B . . 109.3 ?
C5 C9 C8 . . 109.91(16) ?
C5 C9 H9 . . 106.7 ?
C5 C9 C10 . . 113.37(15) ?
C8 C9 H9 . . 106.7 ?
C8 C9 C10 . . 113.11(15) ?
C10 C9 H9 . . 106.7 ?
N2 C10 C9 . . 109.32(15) ?
N2 C10 H10 . . 108.2 ?
N2 C10 C15 . . 111.63(15) ?
C9 C10 H10 . . 108.2 ?
C15 C10 C9 . . 111.10(15) ?
C15 C10 H10 . . 108.2 ?
N2 C11 C4 . . 111.57(17) ?
N2 C11 H11A . . 109.3 ?
N2 C11 H11B . . 109.3 ?
C4 C11 H11A . . 109.3 ?
C4 C11 H11B . . 109.3 ?
H11A C11 H11B . . 108.0 ?
O1 C12 N2 . . 120.6(2) ?
O1 C12 C13 . . 119.92(19) ?
N2 C12 C13 . . 119.50(17) ?
C12 C13 H13A . . 109.0 ?
C12 C13 H13B . . 109.0 ?
C12 C13 C14 . . 112.99(17) ?
H13A C13 H13B . . 107.8 ?
C14 C13 H13A . . 109.0 ?
C14 C13 H13B . . 109.0 ?
C13 C14 H14A . . 110.1 ?
C13 C14 H14B . . 110.1 ?
H14A C14 H14B . . 108.4 ?
C15 C14 C13 . . 107.98(17) ?
C15 C14 H14A . . 110.1 ?
C15 C14 H14B . . 110.1 ?
C10 C15 H15A . . 109.3 ?
C10 C15 H15B . . 109.3 ?
C14 C15 C10 . . 111.71(16) ?
C14 C15 H15A . . 109.3 ?
C14 C15 H15B . . 109.3 ?
H15A C15 H15B . . 107.9 ?
C17 O2 H2 . . 111(2) ?
C18 O3 H3 . . 110(2) ?
C17 C16 H16 . . 119.6 ?
C17 C16 C21 . . 120.79(16) ?
C21 C16 H16 . . 119.6 ?
O2 C17 C16 . . 122.90(16) ?
O2 C17 C18 . . 117.04(15) ?
C16 C17 C18 . . 120.06(16) ?
O3 C18 C17 . . 116.88(16) ?
O3 C18 C19 . . 123.71(17) ?
C19 C18 C17 . . 119.40(16) ?
C18 C19 H19 . . 119.9 ?
C18 C19 C20 . . 120.23(17) ?
C20 C19 H19 . . 119.9 ?
C19 C20 H20 . . 119.6 ?
C21 C20 C19 . . 120.84(17) ?
C21 C20 H20 . . 119.6 ?
C16 C21 C22 . . 122.49(16) ?
C20 C21 C16 . . 118.66(16) ?
C20 C21 C22 . . 118.82(16) ?
C21 C22 H22 . . 116.2 ?
C23 C22 C21 . . 127.62(16) ?
C23 C22 H22 . . 116.2 ?
C22 C23 H23 . . 119.2 ?
C22 C23 C24 . . 121.68(16) ?
C24 C23 H23 . . 119.2 ?
O4 C24 C23 . . 118.52(16) ?
O5 C24 O4 . . 122.41(17) ?
O5 C24 C23 . . 119.07(16) ?
H6C O6 H6D . . 98(3) ?
H7C O7 H7D . . 122(8) ?

loop_
_geom_bond_atom_site_label_1
_geom_bond_atom_site_label_2
_geom_bond_site_symmetry_2
_geom_bond_distance
_geom_bond_publ_flag
O1 C12 . 1.241(3) ?
N1 H1 . 1.0000 ?
N1 C1 . 1.507(2) ?
N1 C5 . 1.520(2) ?
N1 C6 . 1.501(2) ?
C1 H1A . 0.9900 ?
C1 H1B . 0.9900 ?
C1 C2 . 1.509(3) ?
N2 C10 . 1.487(2) ?
N2 C11 . 1.473(3) ?
N2 C12 . 1.345(3) ?
C2 H2A . 0.9900 ?
C2 H2B . 0.9900 ?
C2 C3 . 1.527(4) ?
C3 H3A . 0.9900 ?
C3 H3B . 0.9900 ?
C3 C4 . 1.529(3) ?
C4 H4 . 1.0000 ?
C4 C5 . 1.532(3) ?
C4 C11 . 1.526(3) ?
C5 H5 . 1.0000 ?
C5 C9 . 1.533(3) ?
C6 H6A . 0.9900 ?
C6 H6B . 0.9900 ?
C6 C7 . 1.516(3) ?
C7 H7A . 0.9900 ?
C7 H7B . 0.9900 ?
C7 C8 . 1.522(3) ?
C8 H8A . 0.9900 ?
C8 H8B . 0.9900 ?
C8 C9 . 1.539(3) ?
C9 H9 . 1.0000 ?
C9 C10 . 1.541(3) ?
C10 H10 . 1.0000 ?
C10 C15 . 1.523(3) ?
C11 H11A . 0.9900 ?
C11 H11B . 0.9900 ?
C12 C13 . 1.503(3) ?
C13 H13A . 0.9900 ?
C13 H13B . 0.9900 ?
C13 C14 . 1.521(3) ?
C14 H14A . 0.9900 ?
C14 H14B . 0.9900 ?
C14 C15 . 1.511(3) ?
C15 H15A . 0.9900 ?
C15 H15B . 0.9900 ?
O2 C17 . 1.362(2) ?
O2 H2 . 0.850(13) ?
O3 H3 . 0.831(13) ?
O3 C18 . 1.354(2) ?
O4 C24 . 1.263(2) ?
O5 C24 . 1.262(2) ?
C16 H16 . 0.9500 ?
C16 C17 . 1.386(2) ?
C16 C21 . 1.407(2) ?
C17 C18 . 1.404(2) ?
C18 C19 . 1.393(3) ?
C19 H19 . 0.9500 ?
C19 C20 . 1.394(3) ?
C20 H20 . 0.9500 ?
C20 C21 . 1.392(2) ?
C21 C22 . 1.464(2) ?
C22 H22 . 0.9500 ?
C22 C23 . 1.338(2) ?
C23 H23 . 0.9500 ?
C23 C24 . 1.486(2) ?
O6 H6C . 0.865(13) ?
O6 H6D . 0.879(13) ?
O7 H7C . 0.890(14) ?
O7 H7D . 0.881(14) ?

loop_
_geom_hbond_atom_site_label_D
_geom_hbond_atom_site_label_H
_geom_hbond_atom_site_label_A
_geom_hbond_site_symmetry_A
_geom_hbond_distance_DH
_geom_hbond_distance_HA
_geom_hbond_distance_DA
_geom_hbond_angle_DHA
_geom_hbond_publ_flag
N1 H1 O5 . 1.00 1.75 2.734(2) 169.0 yes
O3 H3 O1 4_456 0.831(13) 1.829(16) 2.626(2) 160(3) yes
O2 H2 O4 3_545 0.850(13) 1.741(14) 2.5879(19) 174(3) yes
O6 H6C O4 1_545 0.865(13) 2.13(2) 2.906(2) 149(3) yes
O6 H6D O2 . 0.879(13) 2.12(2) 2.899(2) 148(3) yes
O7 H7C O5 4_566 0.890(14) 1.96(3) 2.806(4) 158(8) yes
O7 H7D O1 . 0.881(14) 2.06(3) 2.910(5) 161(8) yes

loop_
_geom_torsion_atom_site_label_1
_geom_torsion_atom_site_label_2
_geom_torsion_atom_site_label_3
_geom_torsion_atom_site_label_4
_geom_torsion_site_symmetry_1
_geom_torsion_site_symmetry_2
_geom_torsion_site_symmetry_3
_geom_torsion_site_symmetry_4
_geom_torsion
_geom_torsion_publ_flag
O1 C12 C13 C14 . . . . 156.6(2) ?
N1 C1 C2 C3 . . . . 58.8(2) ?
N1 C5 C9 C8 . . . . 54.9(2) ?
N1 C5 C9 C10 . . . . -72.74(19) ?
N1 C6 C7 C8 . . . . -56.9(2) ?
C1 N1 C5 C4 . . . . 56.9(2) ?
C1 N1 C5 C9 . . . . -178.75(15) ?
C1 N1 C6 C7 . . . . 179.75(16) ?
C1 C2 C3 C4 . . . . -54.3(2) ?
N2 C10 C15 C14 . . . . 42.2(2) ?
N2 C12 C13 C14 . . . . -22.9(3) ?
C2 C3 C4 C5 . . . . 51.2(3) ?
C2 C3 C4 C11 . . . . -74.5(2) ?
C3 C4 C5 N1 . . . . -52.5(2) ?
C3 C4 C5 C9 . . . . -176.91(17) ?
C3 C4 C11 N2 . . . . 179.23(16) ?
C4 C5 C9 C8 . . . . 179.40(15) ?
C4 C5 C9 C10 . . . . 51.7(2) ?
C5 N1 C1 C2 . . . . -60.2(2) ?
C5 N1 C6 C7 . . . . 57.2(2) ?
C5 C4 C11 N2 . . . . 53.5(2) ?
C5 C9 C10 N2 . . . . -52.3(2) ?
C5 C9 C10 C15 . . . . -175.90(15) ?
C6 N1 C1 C2 . . . . 176.75(17) ?
C6 N1 C5 C4 . . . . 179.01(15) ?
C6 N1 C5 C9 . . . . -56.69(19) ?
C6 C7 C8 C9 . . . . 56.1(2) ?
C7 C8 C9 C5 . . . . -55.0(2) ?
C7 C8 C9 C10 . . . . 72.8(2) ?
C8 C9 C10 N2 . . . . -178.26(15) ?
C8 C9 C10 C15 . . . . 58.1(2) ?
C9 C10 C15 C14 . . . . 164.55(16) ?
C10 N2 C11 C4 . . . . -56.8(2) ?
C10 N2 C12 O1 . . . . -177.6(2) ?
C10 N2 C12 C13 . . . . 1.9(3) ?
C11 N2 C10 C9 . . . . 55.1(2) ?
C11 N2 C10 C15 . . . . 178.40(16) ?
C11 N2 C12 O1 . . . . -8.0(3) ?
C11 N2 C12 C13 . . . . 171.6(2) ?
C11 C4 C5 N1 . . . . 73.2(2) ?
C11 C4 C5 C9 . . . . -51.3(2) ?
C12 N2 C10 C9 . . . . -134.8(2) ?
C12 N2 C10 C15 . . . . -11.5(3) ?
C12 N2 C11 C4 . . . . 132.40(19) ?
C12 C13 C14 C15 . . . . 52.2(2) ?
C13 C14 C15 C10 . . . . -62.9(2) ?
O2 C17 C18 O3 . . . . 0.7(3) ?
O2 C17 C18 C19 . . . . -179.43(17) ?
O3 C18 C19 C20 . . . . 179.83(19) ?
C16 C17 C18 O3 . . . . -179.44(17) ?
C16 C17 C18 C19 . . . . 0.4(3) ?
C16 C21 C22 C23 . . . . -3.5(3) ?
C17 C16 C21 C20 . . . . 1.3(3) ?
C17 C16 C21 C22 . . . . -176.61(16) ?
C17 C18 C19 C20 . . . . 0.0(3) ?
C18 C19 C20 C21 . . . . 0.3(3) ?
C19 C20 C21 C16 . . . . -0.9(3) ?
C19 C20 C21 C22 . . . . 177.09(17) ?
C20 C21 C22 C23 . . . . 178.56(18) ?
C21 C16 C17 O2 . . . . 178.77(16) ?
C21 C16 C17 C18 . . . . -1.1(3) ?
C21 C22 C23 C24 . . . . 178.90(16) ?
C22 C23 C24 O4 . . . . 169.44(18) ?
C22 C23 C24 O5 . . . . -10.6(3) ?

_cod_database_fobs_code 2312618
